data_2243096
loop_
_publ_author_name
'Artheswari, G.'
'Maheshwaran, V.'
'Gautham, N.'

_publ_section_title
;
 Crystal structure and Hirshfeld surface analysis of
 3-(cyclopropylmethoxy)-4-(difluoromethoxy)-<i>N</i>-(pyridin-2-ylmethyl)benzamide
;
_journal_coeditor_code SU5514
_journal_issue 10
_journal_name_full 'Acta Crystallographica Section E'
_journal_page_first 1515
_journal_page_last 1518
_journal_paper_doi 10.1107/S2056989019012866
_journal_volume 75
_journal_year 2019
_chemical_absolute_configuration unk
_chemical_formula_iupac 'C18 H18 F2 N2 O3'
_chemical_formula_moiety 'C18 H18 F2 N2 O3'
_chemical_formula_sum 'C18 H18 F2 N2 O3'
_chemical_formula_weight 348.34
_chemical_name_systematic
;
3-(cyclopropylmethoxy)-4-(difluoromethoxy)-<i>N</i>-(pyridin-2-ylmethyl)\
benzamide
;
_space_group_crystal_system orthorhombic
_space_group_IT_number 19
_space_group_name_Hall 'P 2ac 2ab'
_space_group_name_H-M_alt 'P 21 21 21'
_symmetry_space_group_name_Hall 'P 2ac 2ab'
_symmetry_space_group_name_H-M 'P 21 21 21'
_atom_sites_solution_hydrogens mixed
_atom_sites_solution_primary direct
_atom_sites_solution_secondary difmap
_audit_creation_method SHELXL-2018/3
_cell_angle_alpha 90
_cell_angle_beta 90
_cell_angle_gamma 90
_cell_formula_units_Z 8
_cell_length_a 13.4775(12)
_cell_length_b 28.026(3)
_cell_length_c 9.1085(9)
_cell_measurement_reflns_used 8521
_cell_measurement_temperature 293(2)
_cell_measurement_theta_max 28.356
_cell_measurement_theta_min 1.453
_cell_volume 3440.5(6)
_computing_cell_refinement
;
SAINT (Bruker, 2008)
;
_computing_data_collection
;
APEX2 (Bruker, 2008)
;
_computing_data_reduction
;
SAINT (Bruker, 2008)
;
_computing_molecular_graphics
;
ORTEP-3 for Windows (Farrugia, 2012) and Mercury (Macrae <i>et al.</i>,
2008)
;
_computing_publication_material
;
<i>SHELXL2018/3</i> (Sheldrick, 2015) and PLATON (Spek, 2009)
;
_computing_structure_refinement
;
<i>SHELXL2018/3</i> (Sheldrick, 2015)
;
_computing_structure_solution
;
<i>SHELXS2013/1</i> (Sheldrick, 2008)
;
_diffrn_ambient_temperature 293(2)
_diffrn_measured_fraction_theta_full 1.000
_diffrn_measured_fraction_theta_max 0.996
_diffrn_measurement_device_type 'Bruker SMART APEXII area-detector diffractometer'
_diffrn_measurement_method '\w and \f scans'
_diffrn_radiation_type MoK\a
_diffrn_radiation_wavelength 0.71073
_diffrn_reflns_av_R_equivalents 0.0371
_diffrn_reflns_av_unetI/netI 0.0364
_diffrn_reflns_limit_h_max 17
_diffrn_reflns_limit_h_min -16
_diffrn_reflns_limit_k_max 37
_diffrn_reflns_limit_k_min -37
_diffrn_reflns_limit_l_max 12
_diffrn_reflns_limit_l_min -10
_diffrn_reflns_number 33263
_diffrn_reflns_theta_full 25.242
_diffrn_reflns_theta_max 28.356
_diffrn_reflns_theta_min 1.453
_exptl_absorpt_coefficient_mu 0.106
_exptl_absorpt_correction_T_max 0.785
_exptl_absorpt_correction_T_min 0.642
_exptl_absorpt_correction_type multi-scan
_exptl_absorpt_process_details
;
(<i>SADABS</i>; Bruker, 2008)
;
_exptl_crystal_colour COLOURLESS
_exptl_crystal_density_diffrn 1.345
_exptl_crystal_description BLOCK
_exptl_crystal_F_000 1456
_exptl_crystal_size_max 0.300
_exptl_crystal_size_mid 0.250
_exptl_crystal_size_min 0.200
_refine_diff_density_max 0.669
_refine_diff_density_min -0.241
_refine_ls_extinction_method none
_refine_ls_goodness_of_fit_ref 1.021
_refine_ls_hydrogen_treatment mixed
_refine_ls_matrix_type full
_refine_ls_number_parameters 459
_refine_ls_number_reflns 8521
_refine_ls_number_restraints 0
_refine_ls_restrained_S_all 1.021
_refine_ls_R_factor_all 0.0832
_refine_ls_R_factor_gt 0.0529
_refine_ls_shift/su_max 0.000
_refine_ls_shift/su_mean 0.000
_refine_ls_structure_factor_coef Fsqd
_refine_ls_weighting_details 'w=1/[\s^2^(Fo^2^)+(0.0901P)^2^+0.6343P] where P=(Fo^2^+2Fc^2^)/3'
_refine_ls_weighting_scheme calc
_refine_ls_wR_factor_gt 0.1444
_refine_ls_wR_factor_ref 0.1671
_reflns_number_gt 5868
_reflns_number_total 8521
_reflns_threshold_expression 'I > 2\s(I)'
_cod_data_source_file su5514sup1.cif
_cod_data_source_block I
_cod_database_code 2243096
_shelx_space_group_comment
;
The symmetry employed for this shelxl refinement is uniquely defined
by the following loop, which should always be used as a source of
symmetry information in preference to the above space-group names.
They are only intended as comments.
;
_shelx_estimated_absorpt_t_min 0.969
_shelx_estimated_absorpt_t_max 0.979

loop_
_space_group_symop_operation_xyz
'x, y, z'
'-x+1/2, -y, z+1/2'
'x+1/2, -y+1/2, -z'
'-x, y+1/2, -z+1/2'

loop_
_atom_site_type_symbol
_atom_site_label
_atom_site_fract_x
_atom_site_fract_y
_atom_site_fract_z
_atom_site_U_iso_or_equiv
_atom_site_adp_type
_atom_site_calc_flag
_atom_site_occupancy
C C3A 0.6926(5) 0.85621(17) 0.0399(6) 0.0849(15) Uani d 1
H H3A 0.760513 0.868025 0.052106 0.102 Uiso calc 1
C C3B 0.8930(3) 0.64609(14) 0.4443(5) 0.0594(10) Uani d 1
H H3B 0.824697 0.634683 0.432638 0.071 Uiso calc 1
C C1B 0.9416(4) 0.63426(16) 0.5869(5) 0.0770(14) Uani d 1
H H1B1 0.988434 0.657112 0.626991 0.092 Uiso calc 1
H H1B2 0.902904 0.617075 0.659464 0.092 Uiso calc 1
C C1A 0.6470(6) 0.8684(2) -0.0992(6) 0.0997(19) Uani d 1
H H1A1 0.686226 0.886135 -0.169794 0.120 Uiso calc 1
H H1A2 0.600245 0.845892 -0.141389 0.120 Uiso calc 1
C C2A 0.6200(6) 0.8918(2) 0.0358(7) 0.111(2) Uani d 1
H H2A1 0.641359 0.924536 0.049262 0.134 Uiso calc 1
H H2A2 0.555580 0.884387 0.077600 0.134 Uiso calc 1
C C2B 0.9698(4) 0.60887(18) 0.4527(6) 0.0821(14) Uani d 1
H H2B1 0.948720 0.575924 0.442855 0.098 Uiso calc 1
H H2B2 1.034168 0.615922 0.410413 0.098 Uiso calc 1
C C4B 0.9158(3) 0.69265(12) 0.3746(4) 0.0533(9) Uani d 1
H H4B1 0.871794 0.717173 0.412054 0.064 Uiso calc 1
H H4B2 0.983671 0.701907 0.395770 0.064 Uiso calc 1
C C4A 0.6728(4) 0.80972(14) 0.1111(4) 0.0599(10) Uani d 1
H H4A1 0.605344 0.799607 0.090866 0.072 Uiso calc 1
H H4A2 0.717818 0.785685 0.073220 0.072 Uiso calc 1
C C5A 0.6758(3) 0.77698(11) 0.3535(4) 0.0421(7) Uani d 1
C C5B 0.9153(3) 0.72633(11) 0.1320(4) 0.0418(7) Uani d 1
C C10A 0.6486(3) 0.73121(12) 0.3097(4) 0.0423(7) Uani d 1
H H10A 0.636984 0.725073 0.210853 0.051 Uiso calc 1
C C10B 0.9444(3) 0.77079(12) 0.1793(4) 0.0425(7) Uani d 1
H H10B 0.956199 0.775829 0.278668 0.051 Uiso calc 1
C C9A 0.6385(2) 0.69462(11) 0.4113(3) 0.0398(7) Uani d 1
C C9B 0.9564(2) 0.80857(11) 0.0804(3) 0.0393(7) Uani d 1
C C8B 0.9374(3) 0.80117(12) -0.0676(4) 0.0443(7) Uani d 1
H H8B 0.944975 0.825994 -0.134414 0.053 Uiso calc 1
C C8A 0.6566(3) 0.70345(12) 0.5597(4) 0.0450(8) Uani d 1
H H8A 0.649867 0.679050 0.628203 0.054 Uiso calc 1
C C7A 0.6847(3) 0.74862(12) 0.6046(4) 0.0467(8) Uani d 1
H H7A 0.696901 0.754677 0.703354 0.056 Uiso calc 1
C C7B 0.9069(3) 0.75644(12) -0.1152(4) 0.0471(8) Uani d 1
H H7B 0.894040 0.751332 -0.214280 0.057 Uiso calc 1
C C6A 0.6947(3) 0.78472(11) 0.5024(4) 0.0428(7) Uani d 1
C C6B 0.8957(3) 0.71980(11) -0.0171(4) 0.0441(8) Uani d 1
C C11B 0.7764(3) 0.65960(13) -0.0361(4) 0.0556(9) Uani d 1
H H11B 0.770549 0.653960 0.069771 0.067 Uiso calc 1
C C11A 0.8125(3) 0.84507(12) 0.5158(4) 0.0523(9) Uani d 1
H H11A 0.820805 0.846015 0.408994 0.063 Uiso calc 1
C C12A 0.6111(3) 0.64577(11) 0.3570(3) 0.0399(7) Uani d 1
C C12B 0.9851(3) 0.85610(11) 0.1403(3) 0.0394(7) Uani d 1
C C13B 1.0486(3) 0.93630(12) 0.0893(4) 0.0527(9) Uani d 1
H H13A 1.112422 0.944908 0.047812 0.063 Uiso calc 1
H H13B 1.053716 0.938497 0.195349 0.063 Uiso calc 1
C C13A 0.5474(3) 0.56661(11) 0.4218(4) 0.0504(9) Uani d 1
H H13C 0.558990 0.560555 0.318366 0.060 Uiso calc 1
H H13D 0.477237 0.561821 0.440582 0.060 Uiso calc 1
C C14A 0.6056(3) 0.53127(11) 0.5106(4) 0.0468(8) Uani d 1
C C14B 0.9714(3) 0.97029(12) 0.0361(5) 0.0574(10) Uani d 1
C C15A 0.6971(3) 0.54131(14) 0.5656(5) 0.0604(10) Uani d 1
H H15A 0.726593 0.570913 0.550449 0.072 Uiso calc 1
C C15B 0.8969(5) 0.9869(2) 0.1237(8) 0.0966(18) Uani d 1
H H15B 0.893675 0.977774 0.221716 0.116 Uiso calc 1
C C16A 0.7455(4) 0.50557(19) 0.6458(7) 0.0808(14) Uani d 1
H H16A 0.808325 0.511136 0.684333 0.097 Uiso calc 1
C C16B 0.8265(6) 1.0173(3) 0.0664(11) 0.128(3) Uani d 1
H H16B 0.774980 1.029011 0.124056 0.154 Uiso calc 1
C C17A 0.7010(5) 0.46329(18) 0.6668(7) 0.0911(17) Uani d 1
H H17A 0.732284 0.439371 0.720385 0.109 Uiso calc 1
C C17B 0.8351(6) 1.0297(2) -0.0794(11) 0.122(3) Uani d 1
H H17B 0.787592 1.048970 -0.124001 0.146 Uiso calc 1
C C18A 0.6109(5) 0.45618(16) 0.6094(7) 0.0910(17) Uani d 1
H H18A 0.580764 0.426749 0.624739 0.109 Uiso calc 1
C C18B 0.9148(6) 1.0132(2) -0.1574(7) 0.108(2) Uani d 1
H H18B 0.922244 1.023375 -0.253996 0.130 Uiso calc 1
N N1A 0.5726(3) 0.61610(10) 0.4539(3) 0.0465(7) Uani d 1
N N1B 1.0244(3) 0.88763(10) 0.0482(4) 0.0473(7) Uani d 1
N N2B 0.9813(4) 0.98388(15) -0.1035(4) 0.0834(13) Uani d 1
N N2A 0.5614(3) 0.48899(12) 0.5308(5) 0.0714(10) Uani d 1
O O1B 0.9022(2) 0.68714(8) 0.2187(3) 0.0538(6) Uani d 1
O O1A 0.6868(2) 0.81526(8) 0.2653(3) 0.0573(7) Uani d 1
O O2A 0.7199(2) 0.83023(8) 0.5524(3) 0.0547(7) Uani d 1
O O2B 0.8688(2) 0.67504(9) -0.0719(3) 0.0547(7) Uani d 1
O O3A 0.6272(2) 0.63485(8) 0.2278(3) 0.0527(6) Uani d 1
O O3B 0.9710(2) 0.86563(9) 0.2718(3) 0.0555(7) Uani d 1
F F2B 0.7076(2) 0.69107(10) -0.0828(3) 0.0810(8) Uani d 1
F F1A 0.8220(3) 0.88794(10) 0.5731(5) 0.1111(12) Uani d 1
F F2A 0.8810(2) 0.81731(11) 0.5780(4) 0.0885(9) Uani d 1
F F1B 0.7623(3) 0.61959(10) -0.1115(4) 0.0974(10) Uani d 1
H H1A 0.552(3) 0.6261(14) 0.535(5) 0.053(11) Uiso d 1
H H1B 1.040(3) 0.8804(13) -0.028(4) 0.039(10) Uiso d 1

loop_
_atom_site_aniso_label
_atom_site_aniso_U_11
_atom_site_aniso_U_22
_atom_site_aniso_U_33
_atom_site_aniso_U_12
_atom_site_aniso_U_13
_atom_site_aniso_U_23
C3A 0.108(4) 0.075(3) 0.072(3) 0.002(3) -0.004(3) 0.018(2)
C3B 0.059(2) 0.059(2) 0.060(2) -0.0020(18) 0.0005(19) 0.0089(18)
C1B 0.107(4) 0.073(3) 0.051(3) -0.007(2) -0.003(2) 0.016(2)
C1A 0.146(6) 0.095(4) 0.059(3) 0.009(4) -0.003(3) 0.021(3)
C2A 0.140(6) 0.097(4) 0.097(5) 0.029(4) 0.011(4) 0.001(3)
C2B 0.088(4) 0.071(3) 0.087(4) 0.017(2) 0.003(3) 0.019(3)
C4B 0.064(2) 0.0516(18) 0.044(2) -0.0016(17) -0.0037(17) 0.0031(16)
C4A 0.074(3) 0.058(2) 0.047(2) -0.0015(19) -0.0061(19) 0.0088(17)
C5A 0.0406(19) 0.0444(16) 0.0414(18) 0.0031(13) 0.0003(14) 0.0035(13)
C5B 0.0406(18) 0.0454(15) 0.0395(18) 0.0010(13) 0.0013(13) 0.0041(13)
C10A 0.0437(19) 0.0486(16) 0.0346(17) 0.0018(14) -0.0049(13) 0.0002(13)
C10B 0.045(2) 0.0489(16) 0.0334(17) 0.0004(14) -0.0027(13) 0.0028(13)
C9A 0.0374(17) 0.0476(15) 0.0344(16) 0.0033(13) -0.0024(13) -0.0009(13)
C9B 0.0331(16) 0.0482(16) 0.0365(17) 0.0019(12) 0.0008(12) 0.0013(13)
C8B 0.0449(18) 0.0546(17) 0.0334(17) -0.0044(14) -0.0005(13) 0.0037(14)
C8A 0.0497(19) 0.0513(17) 0.0341(18) -0.0008(14) 0.0002(14) 0.0031(14)
C7A 0.049(2) 0.0578(19) 0.0330(17) -0.0058(16) -0.0019(14) -0.0040(15)
C7B 0.047(2) 0.0619(19) 0.0323(17) -0.0067(16) -0.0003(14) -0.0025(15)
C6A 0.0392(19) 0.0469(16) 0.0425(19) -0.0003(13) 0.0027(14) -0.0071(14)
C6B 0.0366(18) 0.0520(17) 0.0437(19) -0.0042(14) 0.0038(14) -0.0079(14)
C11B 0.062(3) 0.060(2) 0.045(2) -0.0165(18) -0.0007(17) 0.0005(17)
C11A 0.052(2) 0.0510(18) 0.054(2) -0.0069(16) 0.0001(17) 0.0023(16)
C12A 0.0417(18) 0.0445(15) 0.0337(16) 0.0048(13) -0.0034(13) 0.0018(13)
C12B 0.0420(18) 0.0430(15) 0.0330(16) 0.0010(13) -0.0020(13) 0.0020(13)
C13B 0.068(3) 0.0457(17) 0.044(2) -0.0066(16) -0.0037(18) 0.0005(15)
C13A 0.062(2) 0.0428(16) 0.047(2) -0.0025(15) -0.0055(17) -0.0020(14)
C14A 0.056(2) 0.0431(16) 0.0416(19) 0.0038(15) 0.0052(15) -0.0040(14)
C14B 0.071(3) 0.0446(17) 0.057(2) -0.0013(17) 0.001(2) -0.0065(16)
C15A 0.052(2) 0.065(2) 0.065(3) 0.0005(18) -0.0015(19) 0.0017(19)
C15B 0.097(4) 0.093(3) 0.100(4) 0.018(3) 0.032(4) 0.019(3)
C16A 0.060(3) 0.092(3) 0.090(4) 0.016(2) -0.011(3) 0.004(3)
C16B 0.105(5) 0.116(5) 0.163(8) 0.044(4) 0.028(5) 0.004(5)
C17A 0.116(5) 0.067(3) 0.091(4) 0.027(3) -0.020(3) 0.013(3)
C17B 0.129(6) 0.094(4) 0.142(7) 0.048(4) -0.048(5) -0.014(4)
C18A 0.121(5) 0.053(2) 0.099(4) -0.005(3) -0.022(4) 0.018(2)
C18B 0.153(7) 0.098(4) 0.073(4) 0.053(4) -0.029(4) -0.003(3)
N1A 0.0626(19) 0.0413(13) 0.0355(16) -0.0002(13) 0.0056(13) -0.0034(12)
N1B 0.063(2) 0.0443(14) 0.0343(16) 0.0007(13) 0.0049(14) 0.0010(13)
N2B 0.115(4) 0.083(2) 0.052(2) 0.035(2) -0.007(2) 0.002(2)
N2A 0.086(3) 0.0524(17) 0.076(3) -0.0080(17) -0.015(2) 0.0087(17)
O1B 0.0715(19) 0.0454(12) 0.0445(14) -0.0040(12) -0.0072(12) 0.0056(10)
O1A 0.075(2) 0.0483(13) 0.0487(15) -0.0047(12) -0.0070(13) 0.0062(11)
O2A 0.0512(16) 0.0537(13) 0.0593(16) -0.0064(11) 0.0102(12) -0.0142(12)
O2B 0.0600(17) 0.0553(13) 0.0488(15) -0.0113(11) 0.0107(12) -0.0133(11)
O3A 0.0662(17) 0.0570(13) 0.0349(13) -0.0037(12) 0.0031(11) -0.0057(10)
O3B 0.0734(19) 0.0597(14) 0.0336(13) -0.0128(13) 0.0001(12) -0.0025(11)
F2B 0.0607(16) 0.0891(17) 0.093(2) -0.0114(13) -0.0134(14) 0.0211(15)
F1A 0.095(2) 0.0660(15) 0.172(4) -0.0286(15) 0.019(2) -0.0379(19)
F2A 0.0591(16) 0.1027(19) 0.104(2) -0.0103(14) -0.0187(15) 0.0355(17)
F1B 0.110(2) 0.0744(16) 0.108(2) -0.0407(16) 0.0166(19) -0.0294(16)

loop_
_atom_type_symbol
_atom_type_description
_atom_type_scat_dispersion_real
_atom_type_scat_dispersion_imag
_atom_type_scat_source
C C 0.0033 0.0016 'International Tables Vol C Tables 4.2.6.8 and 6.1.1.4'
H H 0.0000 0.0000 'International Tables Vol C Tables 4.2.6.8 and 6.1.1.4'
N N 0.0061 0.0033 'International Tables Vol C Tables 4.2.6.8 and 6.1.1.4'
O O 0.0106 0.0060 'International Tables Vol C Tables 4.2.6.8 and 6.1.1.4'
F F 0.0171 0.0103 'International Tables Vol C Tables 4.2.6.8 and 6.1.1.4'

loop_
_geom_angle_atom_site_label_1
_geom_angle_atom_site_label_2
_geom_angle_atom_site_label_3
_geom_angle
C2A C3A C1A 60.8(4)
C2A C3A C4A 120.9(6)
C1A C3A C4A 120.9(5)
C2A C3A H3A 114.6
C1A C3A H3A 114.6
C4A C3A H3A 114.6
C2B C3B C4B 120.0(4)
C2B C3B C1B 59.2(3)
C4B C3B C1B 118.5(4)
C2B C3B H3B 115.8
C4B C3B H3B 115.8
C1B C3B H3B 115.8
C2B C1B C3B 59.7(3)
C2B C1B H1B1 117.8
C3B C1B H1B1 117.8
C2B C1B H1B2 117.8
C3B C1B H1B2 117.8
H1B1 C1B H1B2 114.9
C2A C1A C3A 57.8(4)
C2A C1A H1A1 118.0
C3A C1A H1A1 118.0
C2A C1A H1A2 118.0
C3A C1A H1A2 118.0
H1A1 C1A H1A2 115.2
C3A C2A C1A 61.3(4)
C3A C2A H2A1 117.6
C1A C2A H2A1 117.6
C3A C2A H2A2 117.6
C1A C2A H2A2 117.6
H2A1 C2A H2A2 114.7
C1B C2B C3B 61.1(3)
C1B C2B H2B1 117.7
C3B C2B H2B1 117.7
C1B C2B H2B2 117.7
C3B C2B H2B2 117.7
H2B1 C2B H2B2 114.8
O1B C4B C3B 107.5(3)
O1B C4B H4B1 110.2
C3B C4B H4B1 110.2
O1B C4B H4B2 110.2
C3B C4B H4B2 110.2
H4B1 C4B H4B2 108.5
O1A C4A C3A 108.2(4)
O1A C4A H4A1 110.1
C3A C4A H4A1 110.1
O1A C4A H4A2 110.1
C3A C4A H4A2 110.1
H4A1 C4A H4A2 108.4
O1A C5A C10A 126.2(3)
O1A C5A C6A 115.8(3)
C10A C5A C6A 118.0(3)
O1B C5B C10B 125.8(3)
O1B C5B C6B 115.7(3)
C10B C5B C6B 118.5(3)
C9A C10A C5A 121.0(3)
C9A C10A H10A 119.5
C5A C10A H10A 119.5
C5B C10B C9B 121.1(3)
C5B C10B H10B 119.4
C9B C10B H10B 119.4
C10A C9A C8A 119.8(3)
C10A C9A C12A 118.6(3)
C8A C9A C12A 121.6(3)
C8B C9B C10B 119.4(3)
C8B C9B C12B 122.5(3)
C10B C9B C12B 118.1(3)
C9B C8B C7B 119.5(3)
C9B C8B H8B 120.2
C7B C8B H8B 120.2
C7A C8A C9A 119.8(3)
C7A C8A H8A 120.1
C9A C8A H8A 120.1
C6A C7A C8A 119.9(3)
C6A C7A H7A 120.1
C8A C7A H7A 120.1
C6B C7B C8B 120.4(3)
C6B C7B H7B 119.8
C8B C7B H7B 119.8
C7A C6A O2A 118.2(3)
C7A C6A C5A 121.5(3)
O2A C6A C5A 120.2(3)
C7B C6B C5B 121.1(3)
C7B C6B O2B 117.9(3)
C5B C6B O2B 121.0(3)
F1B C11B F2B 106.9(3)
F1B C11B O2B 106.0(3)
F2B C11B O2B 110.3(3)
F1B C11B H11B 111.2
F2B C11B H11B 111.2
O2B C11B H11B 111.2
F1A C11A F2A 107.2(4)
F1A C11A O2A 105.8(3)
F2A C11A O2A 110.7(3)
F1A C11A H11A 111.0
F2A C11A H11A 111.0
O2A C11A H11A 111.0
O3A C12A N1A 123.4(3)
O3A C12A C9A 119.8(3)
N1A C12A C9A 116.8(3)
O3B C12B N1B 121.8(3)
O3B C12B C9B 120.3(3)
N1B C12B C9B 117.8(3)
N1B C13B C14B 111.1(3)
N1B C13B H13A 109.4
C14B C13B H13A 109.4
N1B C13B H13B 109.4
C14B C13B H13B 109.4
H13A C13B H13B 108.0
N1A C13A C14A 113.4(3)
N1A C13A H13C 108.9
C14A C13A H13C 108.9
N1A C13A H13D 108.9
C14A C13A H13D 108.9
H13C C13A H13D 107.7
N2A C14A C15A 122.4(4)
N2A C14A C13A 115.2(4)
C15A C14A C13A 122.4(3)
N2B C14B C15B 122.2(5)
N2B C14B C13B 115.0(4)
C15B C14B C13B 122.8(4)
C14A C15A C16A 117.8(4)
C14A C15A H15A 121.1
C16A C15A H15A 121.1
C14B C15B C16B 119.8(6)
C14B C15B H15B 120.1
C16B C15B H15B 120.1
C17A C16A C15A 119.9(5)
C17A C16A H16A 120.1
C15A C16A H16A 120.1
C17B C16B C15B 117.6(7)
C17B C16B H16B 121.2
C15B C16B H16B 121.2
C18A C17A C16A 118.8(5)
C18A C17A H17A 120.6
C16A C17A H17A 120.6
C18B C17B C16B 118.7(6)
C18B C17B H17B 120.6
C16B C17B H17B 120.6
C17A C18A N2A 123.9(5)
C17A C18A H18A 118.0
N2A C18A H18A 118.0
N2B C18B C17B 123.6(6)
N2B C18B H18B 118.2
C17B C18B H18B 118.2
C12A N1A C13A 123.9(3)
C12A N1A H1A 121(3)
C13A N1A H1A 115(3)
C12B N1B C13B 123.5(3)
C12B N1B H1B 121(3)
C13B N1B H1B 115(3)
C18B N2B C14B 117.9(5)
C14A N2A C18A 117.2(4)
C5B O1B C4B 117.9(3)
C5A O1A C4A 119.1(3)
C11A O2A C6A 115.0(3)
C11B O2B C6B 116.0(3)

loop_
_geom_bond_atom_site_label_1
_geom_bond_atom_site_label_2
_geom_bond_distance
C3A C2A 1.397(9)
C3A C1A 1.449(8)
C3A C4A 1.479(6)
C3A H3A 0.9800
C3B C2B 1.471(6)
C3B C4B 1.484(5)
C3B C1B 1.492(6)
C3B H3B 0.9800
C1B C2B 1.465(7)
C1B H1B1 0.9700
C1B H1B2 0.9700
C1A C2A 1.441(8)
C1A H1A1 0.9700
C1A H1A2 0.9700
C2A H2A1 0.9700
C2A H2A2 0.9700
C2B H2B1 0.9700
C2B H2B2 0.9700
C4B O1B 1.440(4)
C4B H4B1 0.9700
C4B H4B2 0.9700
C4A O1A 1.426(5)
C4A H4A1 0.9700
C4A H4A2 0.9700
C5A O1A 1.349(4)
C5A C10A 1.392(5)
C5A C6A 1.397(5)
C5B O1B 1.365(4)
C5B C10B 1.375(5)
C5B C6B 1.395(5)
C10A C9A 1.388(5)
C10A H10A 0.9300
C10B C9B 1.399(4)
C10B H10B 0.9300
C9A C8A 1.396(5)
C9A C12A 1.501(4)
C9B C8B 1.388(5)
C9B C12B 1.490(4)
C8B C7B 1.389(5)
C8B H8B 0.9300
C8A C7A 1.383(5)
C8A H8A 0.9300
C7A C6A 1.381(5)
C7A H7A 0.9300
C7B C6B 1.370(5)
C7B H7B 0.9300
C6A O2A 1.396(4)
C6B O2B 1.398(4)
C11B F1B 1.329(4)
C11B F2B 1.348(5)
C11B O2B 1.359(5)
C11B H11B 0.9800
C11A F1A 1.316(4)
C11A F2A 1.334(5)
C11A O2A 1.357(5)
C11A H11A 0.9800
C12A O3A 1.235(4)
C12A N1A 1.319(4)
C12B O3B 1.242(4)
C12B N1B 1.328(4)
C13B N1B 1.452(4)
C13B C14B 1.492(6)
C13B H13A 0.9700
C13B H13B 0.9700
C13A N1A 1.458(4)
C13A C14A 1.500(5)
C13A H13C 0.9700
C13A H13D 0.9700
C14A N2A 1.339(5)
C14A C15A 1.361(6)
C14B N2B 1.333(6)
C14B C15B 1.365(7)
C15A C16A 1.400(6)
C15A H15A 0.9300
C15B C16B 1.378(10)
C15B H15B 0.9300
C16A C17A 1.342(8)
C16A H16A 0.9300
C16B C17B 1.378(11)
C16B H16B 0.9300
C17A C18A 1.337(9)
C17A H17A 0.9300
C17B C18B 1.369(11)
C17B H17B 0.9300
C18A N2A 1.343(6)
C18A H18A 0.9300
C18B N2B 1.312(7)
C18B H18B 0.9300
N1A H1A 0.83(4)
N1B H1B 0.75(4)

loop_
_geom_hbond_atom_site_label_D
_geom_hbond_atom_site_label_H
_geom_hbond_atom_site_label_A
_geom_hbond_site_symmetry_A
_geom_hbond_distance_DH
_geom_hbond_distance_HA
_geom_hbond_distance_DA
_geom_hbond_angle_DHA
C11A H11A O3B . 0.98 2.44 3.136(5) 128
C11B H11B O3A . 0.98 2.47 3.210(5) 132
C4B H4B1 Cg3 . 0.97 2.87 3.689(4) 143
C4A H4A2 Cg6 . 0.97 2.90 3.717(5) 143
N1A H1A O3B 3_466 0.84(4) 2.08(4) 2.895(4) 163(4)
N1B H1B O3A 3_565 0.75(4) 2.21(4) 2.939(4) 164(4)
C13A H13C N2B 3_465 0.97 2.55 3.347(5) 140
C13A H13D F1A 3_466 0.97 2.52 3.294(6) 136
C13B H13B Cg2 3_566 0.97 2.73 3.748(4) 137

loop_
_geom_torsion_atom_site_label_1
_geom_torsion_atom_site_label_2
_geom_torsion_atom_site_label_3
_geom_torsion_atom_site_label_4
_geom_torsion
C4B C3B C1B C2B -109.8(5)
C4A C3A C1A C2A 110.6(7)
C4A C3A C2A C1A -110.6(7)
C4B C3B C2B C1B 107.3(5)
C2B C3B C4B O1B 84.0(5)
C1B C3B C4B O1B 153.0(4)
C2A C3A C4A O1A -81.6(7)
C1A C3A C4A O1A -153.9(5)
O1A C5A C10A C9A -179.3(3)
C6A C5A C10A C9A 1.3(5)
O1B C5B C10B C9B 179.4(3)
C6B C5B C10B C9B -1.4(5)
C5A C10A C9A C8A -0.6(5)
C5A C10A C9A C12A -178.7(3)
C5B C10B C9B C8B 0.9(5)
C5B C10B C9B C12B 178.2(3)
C10B C9B C8B C7B -0.1(5)
C12B C9B C8B C7B -177.3(3)
C10A C9A C8A C7A -0.1(5)
C12A C9A C8A C7A 177.9(3)
C9A C8A C7A C6A 0.0(5)
C9B C8B C7B C6B 0.0(5)
C8A C7A C6A O2A 177.8(3)
C8A C7A C6A C5A 0.8(5)
O1A C5A C6A C7A 179.1(3)
C10A C5A C6A C7A -1.5(5)
O1A C5A C6A O2A 2.1(5)
C10A C5A C6A O2A -178.4(3)
C8B C7B C6B C5B -0.5(5)
C8B C7B C6B O2B -177.4(3)
O1B C5B C6B C7B -179.5(3)
C10B C5B C6B C7B 1.2(5)
O1B C5B C6B O2B -2.7(5)
C10B C5B C6B O2B 178.1(3)
C10A C9A C12A O3A 21.9(5)
C8A C9A C12A O3A -156.1(3)
C10A C9A C12A N1A -159.6(3)
C8A C9A C12A N1A 22.4(5)
C8B C9B C12B O3B 156.8(3)
C10B C9B C12B O3B -20.3(5)
C8B C9B C12B N1B -22.2(5)
C10B C9B C12B N1B 160.6(3)
N1A C13A C14A N2A 154.4(4)
N1A C13A C14A C15A -26.1(5)
N1B C13B C14B N2B -82.7(4)
N1B C13B C14B C15B 98.2(5)
N2A C14A C15A C16A 0.1(6)
C13A C14A C15A C16A -179.4(4)
N2B C14B C15B C16B 2.7(10)
C13B C14B C15B C16B -178.3(6)
C14A C15A C16A C17A -0.5(8)
C14B C15B C16B C17B -0.1(12)
C15A C16A C17A C18A 0.4(9)
C15B C16B C17B C18B -3.0(13)
C16A C17A C18A N2A 0.1(10)
C16B C17B C18B N2B 3.9(12)
O3A C12A N1A C13A 2.1(6)
C9A C12A N1A C13A -176.3(3)
C14A C13A N1A C12A 117.2(4)
O3B C12B N1B C13B -3.8(6)
C9B C12B N1B C13B 175.2(3)
C14B C13B N1B C12B -101.4(4)
C17B C18B N2B C14B -1.5(11)
C15B C14B N2B C18B -1.9(8)
C13B C14B N2B C18B 179.0(5)
C15A C14A N2A C18A 0.3(7)
C13A C14A N2A C18A 179.8(5)
C17A C18A N2A C14A -0.4(9)
C10B C5B O1B C4B 2.7(5)
C6B C5B O1B C4B -176.5(3)
C3B C4B O1B C5B 177.4(3)
C10A C5A O1A C4A -2.0(6)
C6A C5A O1A C4A 177.5(3)
C3A C4A O1A C5A -178.0(4)
F1A C11A O2A C6A -179.5(3)
F2A C11A O2A C6A -63.7(4)
C7A C6A O2A C11A 110.5(4)
C5A C6A O2A C11A -72.5(4)
F1B C11B O2B C6B 173.3(3)
F2B C11B O2B C6B 58.0(4)
C7B C6B O2B C11B -111.5(4)
C5B C6B O2B C11B 71.5(4)

_cod_database_fobs_code 2243096
